data_7025912
loop_
_publ_author_name
'Parois, Pascal'
'Moggach, Stephen A.'
'Lennie, Alistair R.'
'Warren, John E.'
'Brechin, Euan K.'
'Murrie, Mark'
'Parsons, Simon'

_publ_section_title
;
 The effect of pressure on the crystal structure of [Gd(PhCOO)3(DMF)]n to
 3.7 GPa and the transition to a second phase at 5.0 GPa.
;
_journal_issue 30
_journal_name_full 'Dalton transactions (Cambridge, England : 2003)'
_journal_page_first 7004
_journal_page_last 7011
_journal_paper_doi 10.1039/c0dt00046a
_journal_volume 39
_journal_year 2010
_chemical_absolute_configuration ad
_chemical_formula_moiety 'C48 H44 Gd2 N2 O14'
_chemical_formula_sum 'C48 H44 Gd2 N2 O14'
_chemical_formula_weight 1187.38
_space_group_IT_number 81
_symmetry_cell_setting tetragonal
_symmetry_space_group_name_Hall 'P -4'
_symmetry_space_group_name_H-M 'P -4'
_atom_sites_solution_hydrogens geom
_atom_sites_solution_primary direct
_audit_creation_date 10-02-27
_audit_creation_method CRYSTALS_ver_12.87
_cell_angle_alpha 90
_cell_angle_beta 90
_cell_angle_gamma 90
_cell_formula_units_Z 4
_cell_length_a 20.0734(2)
_cell_length_b 20.0734(2)
_cell_length_c 9.13850(10)
_cell_measurement_reflns_used 7883
_cell_measurement_temperature 293
_cell_measurement_theta_max 20
_cell_measurement_theta_min 2
_cell_volume 3682.28(7)
_computing_cell_refinement 'SAINT (Siemens ,1995)'
_computing_data_collection 'SMART (Siemens, 1993)'
_computing_data_reduction 'SAINT (Siemens ,1995)'
_computing_molecular_graphics 'CAMERON (Watkin et al., 1996)'
_computing_publication_material 'CRYSTALS (Betteridge et al., 2003)'
_computing_structure_refinement 'CRYSTALS (Betteridge et al., 2003)'
_computing_structure_solution 'SIR92 (Altomare et al., 1994)'
_diffrn_ambient_temperature 293
_diffrn_measured_fraction_theta_full 0.712
_diffrn_measured_fraction_theta_max 0.586
_diffrn_measurement_device 'Bruker SMART'
_diffrn_measurement_device_type Area
_diffrn_measurement_method \w
_diffrn_radiation_monochromator Silicon
_diffrn_radiation_type synchrotron
_diffrn_radiation_wavelength 0.48650
_diffrn_reflns_av_R_equivalents 0.068
_diffrn_reflns_limit_h_max 14
_diffrn_reflns_limit_h_min -14
_diffrn_reflns_limit_k_max 26
_diffrn_reflns_limit_k_min -27
_diffrn_reflns_limit_l_max 13
_diffrn_reflns_limit_l_min -13
_diffrn_reflns_number 19799
_diffrn_reflns_theta_full 15.232
_diffrn_reflns_theta_max 20.310
_diffrn_reflns_theta_min 1.389
_diffrn_standards_number 0
_exptl_absorpt_coefficient_mu 1.166
_exptl_absorpt_correction_T_max 0.69
_exptl_absorpt_correction_T_min 0.34
_exptl_absorpt_correction_type multi-scan
_exptl_absorpt_process_details 'SADABS (Siemens, 1996)'
_exptl_crystal_colour colourless
_exptl_crystal_density_diffrn 2.142
_exptl_crystal_density_method 'not measured'
_exptl_crystal_description block
_exptl_crystal_F_000 2344
_exptl_crystal_size_max 0.20
_exptl_crystal_size_mid 0.20
_exptl_crystal_size_min 0.10
_refine_diff_density_max 1.96
_refine_diff_density_min -2.62
_refine_ls_abs_structure_details 'Flack (1983), 2821 Friedel-pairs'
_refine_ls_abs_structure_Flack 0.83(3)
_refine_ls_extinction_method None
_refine_ls_goodness_of_fit_ref 0.9479
_refine_ls_hydrogen_treatment none
_refine_ls_matrix_type full
_refine_ls_number_parameters 276
_refine_ls_number_reflns 5867
_refine_ls_number_restraints 172
_refine_ls_R_factor_all 0.0573
_refine_ls_R_factor_gt 0.0512
_refine_ls_shift/su_max 0.001905
_refine_ls_structure_factor_coef F
_refine_ls_weighting_details
;
Method, part 1, Chebychev polynomial, (Watkin, 1994, Prince, 1982)
[weight] = 1.0/[A~0~*T~0~(x)+A~1~*T~1~(x) ... +A~n-1~]*T~n-1~(x)]
where A~i~ are the Chebychev coefficients listed below and x= Fcalc/Fmax
Method = Robust Weighting (Prince, 1982)
W = [weight] * [1-(deltaF/6*sigmaF)^2^]^2^
A~i~ are:
1.81 0.266 0.779
;
_refine_ls_weighting_scheme calc
_refine_ls_wR_factor_all 0.0831
_refine_ls_wR_factor_gt 0.0543
_refine_ls_wR_factor_ref 0.0543
_reflns_limit_h_max 27
_reflns_limit_h_min -27
_reflns_limit_k_max 26
_reflns_limit_k_min 0
_reflns_limit_l_max 13
_reflns_limit_l_min 0
_reflns_number_gt 5867
_reflns_number_total 6303
_reflns_threshold_expression I>2.0\s(I)
_oxford_diffrn_Wilson_B_factor 0.74
_oxford_diffrn_Wilson_scale 119.42
_oxford_refine_ls_r_factor_ref 0.0512
_oxford_refine_ls_scale 0.3096(5)
_oxford_reflns_number_all 6303
_oxford_reflns_threshold_expression_ref I>2.0\s(I)
_oxford_structure_analysis_title 'p-4 in P-4'
_cod_data_source_file c0dt00046a.txt
_cod_data_source_block gdpol9_Phase2_5_0GPa
_cod_depositor_comments
;
The following automatic conversions were performed:

'_symmetry_cell_setting' value 'Tetragonal' changed to 'tetragonal'
according to /home/saulius/struct/CIF-dictionaries/cif_core.dic
dictionary named 'cif_core.dic' version 2.4.2 from 2011-04-26.

Automatic conversion script
Id: cif_fix_values 1891 2012-01-12 08:04:46Z andrius 
;
_cod_original_sg_symbol_H-M 'P -4 '
_cod_database_code 7025912

loop_
_symmetry_equiv_pos_as_xyz
x,y,z
y,-x,-z
-x,-y,z
-y,x,-z

loop_
_atom_site_label
_atom_site_type_symbol
_atom_site_fract_x
_atom_site_fract_y
_atom_site_fract_z
_atom_site_U_iso_or_equiv
_atom_site_occupancy
_atom_site_adp_type
_atom_site_refinement_flags_posn
Gd1 Gd 0.23638(2) 0.27165(2) -0.44345(3) 0.0114 1.0000 Uani .
Gd2 Gd 0.20954(2) 0.27744(2) -0.02790(3) 0.0127 1.0000 Uani .
N1 N 0.3817(5) 0.2695(4) 0.2796(7) 0.0251(18) 1.0000 Uiso D
N10 N 0.0641(4) 0.2724(3) -0.7492(7) 0.0195(15) 1.0000 Uiso D
O1 O 0.2768(3) 0.2289(3) -0.2003(5) 0.0134(10) 1.0000 Uiso D
O2 O 0.3314(3) 0.1973(3) -0.3951(5) 0.0155(12) 1.0000 Uiso D
O4 O 0.1535(4) 0.1817(4) -0.1382(6) 0.0201(13) 1.0000 Uiso D
O3 O 0.1821(4) 0.1766(3) -0.3750(6) 0.0186(13) 1.0000 Uiso D
O6 O 0.2546(3) 0.2148(3) -0.6537(5) 0.0164(12) 1.0000 Uiso D
O5 O 0.1982(4) 0.1956(3) -0.8587(6) 0.0183(13) 1.0000 Uiso D
O7 O 0.3162(4) 0.2614(3) 0.0786(6) 0.0204(13) 1.0000 Uiso D
O10 O 0.1678(3) 0.3212(4) -0.2680(6) 0.0185(13) 1.0000 Uiso D
O20 O 0.1175(3) 0.3590(3) -0.0718(6) 0.0171(12) 1.0000 Uiso D
O30 O 0.3027(4) 0.3522(4) -0.3369(6) 0.0220(14) 1.0000 Uiso D
O40 O 0.2732(3) 0.3690(3) -0.1037(6) 0.0171(12) 1.0000 Uiso D
O60 O 0.2416(4) 0.3582(4) -0.6035(6) 0.0225(14) 1.0000 Uiso D
O50 O 0.1949(3) 0.3390(3) -0.8189(6) 0.0160(12) 1.0000 Uiso D
O70 O 0.1290(4) 0.2768(4) -0.5470(6) 0.0231(13) 1.0000 Uiso D
C1 C 0.3173(4) 0.1902(4) -0.2644(6) 0.0126(15) 1.0000 Uiso D
C2 C 0.3494(3) 0.1355(3) -0.1806(6) 0.0142(15) 1.0000 Uiso D
C3 C 0.3194(3) 0.1075(3) -0.0591(7) 0.0149(15) 1.0000 Uiso D
C4 C 0.3520(4) 0.0579(3) 0.0185(7) 0.0149(15) 1.0000 Uiso D
C5 C 0.4145(4) 0.0379(4) -0.0250(7) 0.0203(17) 1.0000 Uiso D
C6 C 0.4451(4) 0.0658(4) -0.1440(7) 0.0176(16) 1.0000 Uiso D
C7 C 0.4121(4) 0.1139(4) -0.2225(7) 0.0193(17) 1.0000 Uiso D
C8 C 0.1598(4) 0.1503(3) -0.2605(6) 0.0156(16) 1.0000 Uiso D
C9 C 0.1341(3) 0.0810(3) -0.2725(6) 0.0185(17) 1.0000 Uiso D
C10 C 0.0993(4) 0.0522(4) -0.1602(7) 0.0207(18) 1.0000 Uiso D
C11 C 0.0721(4) -0.0111(4) -0.1774(7) 0.0236(19) 1.0000 Uiso D
C12 C 0.0800(4) -0.0434(4) -0.3075(8) 0.029(2) 1.0000 Uiso D
C13 C 0.1150(4) -0.0152(4) -0.4204(8) 0.028(2) 1.0000 Uiso D
C14 C 0.1422(4) 0.0470(4) -0.4017(7) 0.0214(18) 1.0000 Uiso D
C15 C 0.2316(4) 0.1762(3) -0.7464(7) 0.0140(15) 1.0000 Uiso D
C16 C 0.2372(4) 0.1030(3) -0.7271(6) 0.0135(15) 1.0000 Uiso D
C17 C 0.2805(4) 0.0775(4) -0.6245(7) 0.0200(17) 1.0000 Uiso D
C18 C 0.2862(4) 0.0090(4) -0.6073(7) 0.0207(18) 1.0000 Uiso D
C19 C 0.2475(4) -0.0320(4) -0.6911(8) 0.025(2) 1.0000 Uiso D
C20 C 0.2041(4) -0.0066(4) -0.7938(8) 0.024(2) 1.0000 Uiso D
C21 C 0.1992(4) 0.0611(4) -0.8114(7) 0.0206(18) 1.0000 Uiso D
C22 C 0.3420(5) 0.2945(4) 0.1786(8) 0.025(2) 1.0000 Uiso D
C23 C 0.4016(6) 0.3073(6) 0.4077(10) 0.033(2) 1.0000 Uiso D
C24 C 0.4002(7) 0.2004(5) 0.2790(11) 0.032(2) 1.0000 Uiso D
C80 C 0.3058(4) 0.3843(4) -0.2196(6) 0.0161(16) 1.0000 Uiso D
C90 C 0.3493(3) 0.4436(3) -0.2130(6) 0.0157(15) 1.0000 Uiso D
C100 C 0.3853(4) 0.4618(4) -0.3350(7) 0.0172(16) 1.0000 Uiso D
C101 C 0.1325(5) 0.3656(4) -0.2032(6) 0.0190(17) 1.0000 Uiso D
C102 C 0.1121(3) 0.4255(3) -0.2890(6) 0.0170(16) 1.0000 Uiso D
C103 C 0.1163(4) 0.4239(4) -0.4391(7) 0.0195(17) 1.0000 Uiso D
C104 C 0.0957(4) 0.4779(4) -0.5227(7) 0.0243(19) 1.0000 Uiso D
C105 C 0.0716(4) 0.5332(4) -0.4542(8) 0.0250(19) 1.0000 Uiso D
C106 C 0.0674(4) 0.5358(4) -0.3036(7) 0.0216(18) 1.0000 Uiso D
C107 C 0.0881(4) 0.4824(4) -0.2213(7) 0.0224(18) 1.0000 Uiso D
C110 C 0.4283(4) 0.5162(4) -0.3272(7) 0.0224(18) 1.0000 Uiso D
C120 C 0.4337(4) 0.5509(4) -0.1985(8) 0.027(2) 1.0000 Uiso D
C130 C 0.3975(4) 0.5327(4) -0.0775(8) 0.026(2) 1.0000 Uiso D
C140 C 0.3551(4) 0.4792(4) -0.0847(7) 0.0204(18) 1.0000 Uiso D
C150 C 0.2236(5) 0.3771(3) -0.7269(6) 0.0133(15) 1.0000 Uiso D
C160 C 0.2390(3) 0.4468(3) -0.7697(6) 0.0188(17) 1.0000 Uiso D
C170 C 0.2115(4) 0.4742(4) -0.8937(7) 0.0191(17) 1.0000 Uiso D
C180 C 0.2302(4) 0.5380(4) -0.9372(7) 0.0205(17) 1.0000 Uiso D
C190 C 0.2759(4) 0.5723(4) -0.8561(8) 0.027(2) 1.0000 Uiso D
C200 C 0.3035(4) 0.5450(4) -0.7319(7) 0.0234(19) 1.0000 Uiso D
C210 C 0.2843(4) 0.4826(4) -0.6879(7) 0.0210(18) 1.0000 Uiso D
C220 C 0.1044(5) 0.2454(4) -0.6520(7) 0.0179(17) 1.0000 Uiso D
C230 C 0.0457(6) 0.3414(4) -0.7415(10) 0.026(2) 1.0000 Uiso D
C240 C 0.0432(6) 0.2365(5) -0.8771(9) 0.0248(19) 1.0000 Uiso D
H231 H 0.3895 0.3534 0.3944 0.0382 1.0000 Uiso .
H232 H 0.4486 0.3038 0.4215 0.0382 1.0000 Uiso .
H233 H 0.3788 0.2902 0.4924 0.0382 1.0000 Uiso .
H241 H 0.3785 0.1781 0.1995 0.0355 1.0000 Uiso .
H242 H 0.4477 0.1969 0.2678 0.0355 1.0000 Uiso .
H243 H 0.3872 0.1804 0.3700 0.0355 1.0000 Uiso .
H2401 H 0.0649 0.1941 -0.8804 0.0297 1.0000 Uiso .
H2402 H 0.0544 0.2616 -0.9632 0.0297 1.0000 Uiso .
H2403 H -0.0042 0.2300 -0.8738 0.0297 1.0000 Uiso .
H2301 H 0.0660 0.3612 -0.6564 0.0292 1.0000 Uiso .
H2302 H 0.0614 0.3641 -0.8272 0.0292 1.0000 Uiso .
H2303 H -0.0016 0.3451 -0.7343 0.0292 1.0000 Uiso .
H31 H 0.2776 0.1221 -0.0294 0.0171 1.0000 Uiso .
H41 H 0.3318 0.0383 0.0993 0.0171 1.0000 Uiso .
H51 H 0.4361 0.0044 0.0269 0.0237 1.0000 Uiso .
H61 H 0.4876 0.0521 -0.1715 0.0202 1.0000 Uiso .
H71 H 0.4323 0.1324 -0.3048 0.0226 1.0000 Uiso .
H101 H 0.0931 0.0752 -0.0729 0.0243 1.0000 Uiso .
H111 H 0.0493 -0.0314 -0.1010 0.0276 1.0000 Uiso .
H121 H 0.0626 -0.0861 -0.3188 0.0341 1.0000 Uiso .
H131 H 0.1208 -0.0380 -0.5080 0.0330 1.0000 Uiso .
H141 H 0.1656 0.0667 -0.4780 0.0252 1.0000 Uiso .
H171 H 0.3059 0.1061 -0.5670 0.0235 1.0000 Uiso .
H181 H 0.3161 -0.0086 -0.5398 0.0243 1.0000 Uiso .
H191 H 0.2506 -0.0779 -0.6786 0.0296 1.0000 Uiso .
H201 H 0.1783 -0.0351 -0.8503 0.0285 1.0000 Uiso .
H211 H 0.1701 0.0785 -0.8806 0.0242 1.0000 Uiso .
H221 H 0.3326 0.3399 0.1825 0.0291 1.0000 Uiso .
H1001 H 0.3813 0.4377 -0.4216 0.0202 1.0000 Uiso .
H1101 H 0.4531 0.5290 -0.4085 0.0260 1.0000 Uiso .
H1201 H 0.4618 0.5876 -0.1934 0.0322 1.0000 Uiso .
H1301 H 0.4014 0.5567 0.0089 0.0303 1.0000 Uiso .
H1401 H 0.3307 0.4665 -0.0029 0.0239 1.0000 Uiso .
H1031 H 0.1328 0.3861 -0.4853 0.0226 1.0000 Uiso .
H1041 H 0.0984 0.4764 -0.6243 0.0290 1.0000 Uiso .
H1051 H 0.0584 0.5698 -0.5094 0.0295 1.0000 Uiso .
H1061 H 0.0509 0.5737 -0.2577 0.0252 1.0000 Uiso .
H1071 H 0.0855 0.4842 -0.1198 0.0261 1.0000 Uiso .
H1701 H 0.1812 0.4498 -0.9488 0.0227 1.0000 Uiso .
H1801 H 0.2114 0.5571 -1.0202 0.0237 1.0000 Uiso .
H1901 H 0.2875 0.6154 -0.8839 0.0322 1.0000 Uiso .
H2001 H 0.3343 0.5690 -0.6776 0.0275 1.0000 Uiso .
H2101 H 0.3027 0.4639 -0.6039 0.0250 1.0000 Uiso .
H2201 H 0.1152 0.2005 -0.6622 0.0208 1.0000 Uiso .

loop_
_atom_site_aniso_label
_atom_site_aniso_U_11
_atom_site_aniso_U_22
_atom_site_aniso_U_33
_atom_site_aniso_U_23
_atom_site_aniso_U_13
_atom_site_aniso_U_12
Gd1 0.0143(2) 0.0112(2) 0.00860(13) 0.00057(12) -0.00044(12) 0.0003(2)
Gd2 0.0151(2) 0.0137(2) 0.00928(13) 0.00050(13) -0.00019(12) 0.0020(2)

loop_
_atom_type_symbol
_atom_type_scat_dispersion_real
_atom_type_scat_dispersion_imag
_atom_type_scat_Cromer_Mann_a1
_atom_type_scat_Cromer_Mann_b1
_atom_type_scat_Cromer_Mann_a2
_atom_type_scat_Cromer_Mann_b2
_atom_type_scat_Cromer_Mann_a3
_atom_type_scat_Cromer_Mann_b3
_atom_type_scat_Cromer_Mann_a4
_atom_type_scat_Cromer_Mann_b4
_atom_type_scat_Cromer_Mann_c
_atom_type_scat_source
C 0.0000 0.0010 2.3100 20.8439 1.0200 10.2075 1.5886 0.5687 0.8650 51.6512 0.2156 'International Tables Vol C 4.2.6.8 and 6.1.1.4'
H 0.0000 0.0000 0.4930 10.5109 0.3229 26.1257 0.1402 3.1424 0.0408 57.7998 0.0030 'International Tables Vol C 4.2.6.8 and 6.1.1.4'
N 0.0010 0.0010 12.2126 0.0057 3.1322 9.8933 2.0125 28.9975 1.1663 0.5826 -11.5290 'International Tables Vol C 4.2.6.8 and 6.1.1.4'
O 0.0030 0.0030 3.0485 13.2771 2.2868 5.7011 1.5463 0.3239 0.8670 32.9089 0.2508 'International Tables Vol C 4.2.6.8 and 6.1.1.4'
Gd -0.5390 1.9630 25.0709 2.2534 19.0798 0.1820 13.8518 12.9331 3.5454 101.3980 2.4196 'International Tables Vol C 4.2.6.8 and 6.1.1.4'

loop_
_geom_angle_atom_site_label_1
_geom_angle_site_symmetry_1
_geom_angle_atom_site_label_2
_geom_angle_atom_site_label_3
_geom_angle_site_symmetry_3
_geom_angle
_geom_angle_publ_flag
O1 . Gd1 O2 . 52.04(17) yes
O1 . Gd1 O3 . 68.1(2) yes
O2 . Gd1 O3 . 79.3(2) yes
O1 . Gd1 O6 . 121.7(2) yes
O2 . Gd1 O6 . 73.8(2) yes
O3 . Gd1 O6 . 83.6(2) yes
O1 . Gd1 O10 . 74.29(19) yes
O2 . Gd1 O10 . 126.27(18) yes
O3 . Gd1 O10 . 83.5(2) yes
O6 . Gd1 O10 . 153.2(2) yes
O1 . Gd1 O30 . 71.4(2) yes
O2 . Gd1 O30 . 84.4(2) yes
O3 . Gd1 O30 . 138.1(2) yes
O6 . Gd1 O30 . 128.1(2) yes
O10 . Gd1 O30 . 75.7(3) yes
O1 . Gd1 O60 . 144.5(2) yes
O2 . Gd1 O60 . 122.9(2) yes
O3 . Gd1 O60 . 146.7(2) yes
O6 . Gd1 O60 . 80.3(2) yes
O10 . Gd1 O60 . 98.2(3) yes
O1 . Gd1 O70 . 131.6(2) yes
O2 . Gd1 O70 . 143.9(2) yes
O3 . Gd1 O70 . 73.1(3) yes
O6 . Gd1 O70 . 80.2(2) yes
O10 . Gd1 O70 . 73.6(2) yes
O30 . Gd1 O60 . 73.1(2) yes
O30 . Gd1 O70 . 131.7(3) yes
O60 . Gd1 O70 . 75.5(3) yes
O50 1_556 Gd2 O5 1_556 79.0(2) yes
O50 1_556 Gd2 O1 . 151.3(2) yes
O5 1_556 Gd2 O1 . 102.7(2) yes
O50 1_556 Gd2 O4 . 135.1(2) yes
O5 1_556 Gd2 O4 . 70.4(2) yes
O1 . Gd2 O4 . 69.7(2) yes
O50 1_556 Gd2 O7 . 81.3(2) yes
O5 1_556 Gd2 O7 . 73.3(2) yes
O1 . Gd2 O7 . 72.1(2) yes
O4 . Gd2 O7 . 118.5(2) yes
O50 1_556 Gd2 O10 . 119.8(2) yes
O5 1_556 Gd2 O10 . 144.8(2) yes
O1 . Gd2 O10 . 75.20(19) yes
O4 . Gd2 O10 . 76.2(2) yes
O7 . Gd2 O10 . 135.0(2) yes
O50 1_556 Gd2 O20 . 71.7(2) yes
O5 1_556 Gd2 O20 . 120.6(2) yes
O1 . Gd2 O20 . 127.10(17) yes
O4 . Gd2 O20 . 96.2(2) yes
O7 . Gd2 O20 . 145.2(2) yes
O50 1_556 Gd2 O40 . 83.9(2) yes
O5 1_556 Gd2 O40 . 145.6(2) yes
O1 . Gd2 O40 . 79.0(2) yes
O4 . Gd2 O40 . 138.24(19) yes
O7 . Gd2 O40 . 74.7(2) yes
O10 . Gd2 O20 . 51.93(18) yes
O10 . Gd2 O40 . 69.4(2) yes
O20 . Gd2 O40 . 80.9(2) yes
C22 . N1 C23 . 122.2(6) yes
C22 . N1 C24 . 121.5(6) yes
C23 . N1 C24 . 115.9(6) yes
C220 . N10 C230 . 121.4(5) yes
C220 . N10 C240 . 121.5(5) yes
C230 . N10 C240 . 116.7(6) yes
Gd1 . O1 Gd2 . 105.8(2) yes
Gd1 . O1 C1 . 90.4(3) yes
Gd2 . O1 C1 . 162.9(4) yes
Gd1 . O2 C1 . 93.7(4) yes
Gd2 . O4 C8 . 134.1(5) yes
Gd1 . O3 C8 . 138.6(5) yes
Gd1 . O6 C15 . 146.7(6) yes
Gd2 1_554 O5 C15 . 135.3(5) yes
Gd2 . O7 C22 . 127.1(6) yes
Gd2 . O10 Gd1 . 104.7(2) yes
Gd2 . O10 C101 . 91.4(4) yes
Gd1 . O10 C101 . 159.7(5) yes
Gd2 . O20 C101 . 92.6(4) yes
Gd1 . O30 C80 . 138.6(5) yes
Gd2 . O40 C80 . 135.2(5) yes
Gd1 . O60 C150 . 143.5(5) yes
Gd2 1_554 O50 C150 . 144.6(6) yes
Gd1 . O70 C220 . 130.4(6) yes
O1 . C1 O2 . 121.6(5) yes
O1 . C1 C2 . 119.5(4) yes
O2 . C1 C2 . 118.9(5) yes
C1 . C2 C3 . 121.6(5) yes
C1 . C2 C7 . 118.9(5) yes
C3 . C2 C7 . 119.4(5) yes
C2 . C3 C4 . 119.7(5) yes
C2 . C3 H31 . 120.1 no
C4 . C3 H31 . 120.2 no
C3 . C4 C5 . 119.5(5) yes
C3 . C4 H41 . 120.2 no
C5 . C4 H41 . 120.3 no
C4 . C5 C6 . 121.3(6) yes
C4 . C5 H51 . 119.3 no
C6 . C5 H51 . 119.4 no
C5 . C6 C7 . 119.0(6) yes
C5 . C6 H61 . 120.4 no
C7 . C6 H61 . 120.6 no
C2 . C7 C6 . 121.0(5) yes
C2 . C7 H71 . 119.6 no
C6 . C7 H71 . 119.4 no
O4 . C8 O3 . 123.5(6) yes
O4 . C8 C9 . 119.1(5) yes
O3 . C8 C9 . 117.1(5) yes
C8 . C9 C10 . 121.1(5) yes
C8 . C9 C14 . 119.2(5) yes
C10 . C9 C14 . 119.7(5) yes
C9 . C10 C11 . 120.0(5) yes
C9 . C10 H101 . 120.0 no
C11 . C10 H101 . 119.9 no
C10 . C11 C12 . 119.1(6) yes
C10 . C11 H111 . 120.5 no
C12 . C11 H111 . 120.4 no
C11 . C12 C13 . 121.3(6) yes
C11 . C12 H121 . 119.4 no
C13 . C12 H121 . 119.3 no
C12 . C13 C14 . 119.1(6) yes
C12 . C13 H131 . 120.5 no
C14 . C13 H131 . 120.4 no
C9 . C14 C13 . 120.8(5) yes
C9 . C14 H141 . 119.5 no
C13 . C14 H141 . 119.7 no
O5 . C15 O6 . 123.5(5) yes
O5 . C15 C16 . 115.7(5) yes
O6 . C15 C16 . 120.7(5) yes
C15 . C16 C17 . 119.8(5) yes
C15 . C16 C21 . 119.9(5) yes
C17 . C16 C21 . 120.3(5) yes
C16 . C17 C18 . 119.8(5) yes
C16 . C17 H171 . 120.1 no
C18 . C17 H171 . 120.1 no
C17 . C18 C19 . 119.1(6) yes
C17 . C18 H181 . 120.4 no
C19 . C18 H181 . 120.6 no
C18 . C19 C20 . 121.2(6) yes
C18 . C19 H191 . 119.3 no
C20 . C19 H191 . 119.5 no
C19 . C20 C21 . 119.5(6) yes
C19 . C20 H201 . 120.2 no
C21 . C20 H201 . 120.4 no
C16 . C21 C20 . 120.1(5) yes
C16 . C21 H211 . 120.0 no
C20 . C21 H211 . 119.9 no
N1 . C22 O7 . 124.1(6) yes
N1 . C22 H221 . 117.9 no
O7 . C22 H221 . 117.9 no
N1 . C23 H231 . 109.3 no
N1 . C23 H232 . 109.9 no
H231 . C23 H232 . 109.8 no
N1 . C23 H233 . 109.3 no
H231 . C23 H233 . 108.8 no
H232 . C23 H233 . 109.7 no
N1 . C24 H241 . 109.6 no
N1 . C24 H242 . 109.1 no
H241 . C24 H242 . 109.6 no
N1 . C24 H243 . 109.2 no
H241 . C24 H243 . 109.8 no
H242 . C24 H243 . 109.4 no
O40 . C80 O30 . 124.0(5) yes
O40 . C80 C90 . 117.4(5) yes
O30 . C80 C90 . 118.6(5) yes
C80 . C90 C100 . 119.4(5) yes
C80 . C90 C140 . 120.2(5) yes
C100 . C90 C140 . 120.4(5) yes
C90 . C100 C110 . 119.4(5) yes
C90 . C100 H1001 . 120.4 no
C110 . C100 H1001 . 120.2 no
O10 . C101 O20 . 120.2(5) yes
O10 . C101 C102 . 117.9(5) yes
O20 . C101 C102 . 121.8(5) yes
C101 . C102 C103 . 119.3(5) yes
C101 . C102 C107 . 121.6(4) yes
C103 . C102 C107 . 119.1(5) yes
C102 . C103 C104 . 120.8(5) yes
C102 . C103 H1031 . 119.6 no
C104 . C103 H1031 . 119.6 no
C103 . C104 C105 . 119.3(5) yes
C103 . C104 H1041 . 120.4 no
C105 . C104 H1041 . 120.4 no
C104 . C105 C106 . 120.7(6) yes
C104 . C105 H1051 . 119.7 no
C106 . C105 H1051 . 119.6 no
C105 . C106 C107 . 119.9(6) yes
C105 . C106 H1061 . 120.1 no
C107 . C106 H1061 . 120.0 no
C102 . C107 C106 . 120.3(5) yes
C102 . C107 H1071 . 119.8 no
C106 . C107 H1071 . 119.9 no
C100 . C110 C120 . 119.4(5) yes
C100 . C110 H1101 . 120.4 no
C120 . C110 H1101 . 120.3 no
C110 . C120 C130 . 121.0(6) yes
C110 . C120 H1201 . 119.6 no
C130 . C120 H1201 . 119.5 no
C120 . C130 C140 . 119.9(6) yes
C120 . C130 H1301 . 120.1 no
C140 . C130 H1301 . 120.0 no
C90 . C140 C130 . 120.0(5) yes
C90 . C140 H1401 . 119.9 no
C130 . C140 H1401 . 120.1 no
O50 . C150 O60 . 123.1(5) yes
O50 . C150 C160 . 119.1(4) yes
O60 . C150 C160 . 117.8(5) yes
C150 . C160 C170 . 120.6(5) yes
C150 . C160 C210 . 119.1(5) yes
C170 . C160 C210 . 120.2(5) yes
C160 . C170 C180 . 119.6(5) yes
C160 . C170 H1701 . 120.0 no
C180 . C170 H1701 . 120.4 no
C170 . C180 C190 . 119.4(5) yes
C170 . C180 H1801 . 120.1 no
C190 . C180 H1801 . 120.5 no
C180 . C190 C200 . 121.1(6) yes
C180 . C190 H1901 . 119.2 no
C200 . C190 H1901 . 119.6 no
C190 . C200 C210 . 119.5(6) yes
C190 . C200 H2001 . 120.1 no
C210 . C200 H2001 . 120.4 no
C160 . C210 C200 . 120.2(5) yes
C160 . C210 H2101 . 120.0 no
C200 . C210 H2101 . 119.8 no
N10 . C220 O70 . 123.6(6) yes
N10 . C220 H2201 . 118.2 no
O70 . C220 H2201 . 118.2 no
N10 . C230 H2301 . 109.3 no
N10 . C230 H2302 . 109.5 no
H2301 . C230 H2302 . 108.8 no
N10 . C230 H2303 . 109.6 no
H2301 . C230 H2303 . 109.4 no
H2302 . C230 H2303 . 110.1 no
N10 . C240 H2401 . 109.8 no
N10 . C240 H2402 . 109.5 no
H2401 . C240 H2402 . 109.5 no
N10 . C240 H2403 . 109.4 no
H2401 . C240 H2403 . 109.3 no
H2402 . C240 H2403 . 109.1 no

loop_
_geom_bond_atom_site_label_1
_geom_bond_atom_site_label_2
_geom_bond_site_symmetry_2
_geom_bond_distance
_geom_bond_publ_flag
Gd1 O1 . 2.516(5) yes
Gd1 O2 . 2.462(7) yes
Gd1 O3 . 2.284(7) yes
Gd1 O6 . 2.265(6) yes
Gd1 O10 . 2.336(6) yes
Gd1 O30 . 2.309(7) yes
Gd1 O60 . 2.273(6) yes
Gd1 O70 . 2.357(7) yes
Gd2 O50 1_556 2.294(6) yes
Gd2 O5 1_556 2.268(6) yes
Gd2 O1 . 2.292(5) yes
Gd2 O4 . 2.445(7) yes
Gd2 O7 . 2.375(7) yes
Gd2 O10 . 2.508(6) yes
Gd2 O20 . 2.501(7) yes
Gd2 O40 . 2.343(7) yes
N1 C22 . 1.319(8) yes
N1 C23 . 1.452(8) yes
N1 C24 . 1.437(8) yes
N10 C220 . 1.318(7) yes
N10 C230 . 1.434(8) yes
N10 C240 . 1.436(8) yes
O1 C1 . 1.267(7) yes
O2 C1 . 1.236(6) yes
O4 C8 . 1.289(7) yes
O3 C8 . 1.255(7) yes
O6 C15 . 1.237(7) yes
O5 C15 . 1.286(7) yes
O7 C22 . 1.243(7) yes
O10 C101 . 1.283(7) yes
O20 C101 . 1.246(6) yes
O30 C80 . 1.253(7) yes
O40 C80 . 1.282(7) yes
O60 C150 . 1.244(7) yes
O50 C150 . 1.274(6) yes
O70 C220 . 1.249(7) yes
C1 C2 . 1.487(7) yes
C2 C3 . 1.383(7) yes
C2 C7 . 1.385(8) yes
C3 C4 . 1.388(7) yes
C3 H31 . 0.928 no
C4 C5 . 1.375(8) yes
C4 H41 . 0.931 no
C5 C6 . 1.370(7) yes
C5 H51 . 0.930 no
C6 C7 . 1.374(8) yes
C6 H61 . 0.930 no
C7 H71 . 0.932 no
C8 C9 . 1.488(7) yes
C9 C10 . 1.370(7) yes
C9 C14 . 1.373(7) yes
C10 C11 . 1.392(8) yes
C10 H101 . 0.930 no
C11 C12 . 1.364(8) yes
C11 H111 . 0.929 no
C12 C13 . 1.371(8) yes
C12 H121 . 0.930 no
C13 C14 . 1.373(8) yes
C13 H131 . 0.930 no
C14 H141 . 0.929 no
C15 C16 . 1.485(7) yes
C16 C17 . 1.377(7) yes
C16 C21 . 1.372(7) yes
C17 C18 . 1.388(8) yes
C17 H171 . 0.930 no
C18 C19 . 1.367(8) yes
C18 H181 . 0.930 no
C19 C20 . 1.379(8) yes
C19 H191 . 0.930 no
C20 C21 . 1.370(8) yes
C20 H201 . 0.929 no
C21 H211 . 0.929 no
C22 H221 . 0.931 no
C23 H231 . 0.963 no
C23 H232 . 0.954 no
C23 H233 . 0.962 no
C24 H241 . 0.957 no
C24 H242 . 0.961 no
C24 H243 . 0.960 no
C80 C90 . 1.478(7) yes
C90 C100 . 1.379(7) yes
C90 C140 . 1.377(7) yes
C100 C110 . 1.395(8) yes
C100 H1001 . 0.930 no
C101 C102 . 1.492(7) yes
C102 C103 . 1.375(7) yes
C102 C107 . 1.385(8) yes
C103 C104 . 1.390(8) yes
C103 H1031 . 0.930 no
C104 C105 . 1.363(8) yes
C104 H1041 . 0.930 no
C105 C106 . 1.379(7) yes
C105 H1051 . 0.930 no
C106 C107 . 1.374(8) yes
C106 H1061 . 0.930 no
C107 H1071 . 0.930 no
C110 C120 . 1.370(8) yes
C110 H1101 . 0.930 no
C120 C130 . 1.372(8) yes
C120 H1201 . 0.929 no
C130 C140 . 1.371(8) yes
C130 H1301 . 0.929 no
C140 H1401 . 0.929 no
C150 C160 . 1.485(7) yes
C160 C170 . 1.375(7) yes
C160 C210 . 1.378(7) yes
C170 C180 . 1.393(8) yes
C170 H1701 . 0.928 no
C180 C190 . 1.365(8) yes
C180 H1801 . 0.930 no
C190 C200 . 1.377(8) yes
C190 H1901 . 0.930 no
C200 C210 . 1.371(8) yes
C200 H2001 . 0.928 no
C210 H2101 . 0.931 no
C220 H2201 . 0.932 no
C230 H2301 . 0.964 no
C230 H2302 . 0.959 no
C230 H2303 . 0.956 no
C240 H2401 . 0.957 no
C240 H2402 . 0.962 no
C240 H2403 . 0.962 no
